data_4302349
loop_
_publ_author_name
'Clegg, William'
'Graham, David V.'
'Herd, Emma'
'Hevia, Eva'
'Kennedy, Alan R.'
'McCall, Matthew D.'
'Russo, Luca'

_publ_section_title
;
 Donor-Dictated Interlocking Co-Complexation Reactions of LiNHDipp with
 Dimethylzinc: Synthesis and Structures of New Methyl(amido)zincates
;
_journal_coden_ASTM INOCAJ
_journal_issue 12
_journal_name_full 'Inorganic Chemistry'
_journal_page_first 5320
_journal_page_last 5327
_journal_paper_doi 10.1021/ic900313b
_journal_volume 48
_journal_year 2009
_chemical_formula_moiety 'C30 H52 Li2 N4'
_chemical_formula_sum 'C30 H52 Li2 N4'
_chemical_formula_weight 482.64
_space_group_IT_number 2
_symmetry_cell_setting triclinic
_symmetry_space_group_name_Hall '-P 1'
_symmetry_space_group_name_H-M 'P -1'
_atom_sites_solution_hydrogens mixed
_atom_sites_solution_primary direct
_atom_sites_solution_secondary difmap
_audit_creation_method SHELXL-97
_cell_angle_alpha 75.394(9)
_cell_angle_beta 87.935(6)
_cell_angle_gamma 72.640(7)
_cell_formula_units_Z 1
_cell_length_a 8.4634(5)
_cell_length_b 9.1374(10)
_cell_length_c 10.9932(7)
_cell_measurement_reflns_used 3574
_cell_measurement_temperature 150(2)
_cell_measurement_theta_max 27.5
_cell_measurement_theta_min 2.5
_cell_volume 784.49(12)
_computing_cell_refinement EvalCCD
_computing_data_collection 'Nonius COLLECT'
_computing_data_reduction EvalCCD
_computing_molecular_graphics 'Bruker SHELXTL'
_computing_publication_material 'Bruker SHELXTL and local programs'
_computing_structure_refinement 'Bruker SHELXTL'
_computing_structure_solution 'Bruker SHELXTL'
_diffrn_ambient_temperature 150(2)
_diffrn_measured_fraction_theta_full 0.987
_diffrn_measured_fraction_theta_max 0.987
_diffrn_measurement_device_type 'Nonius KappaCCD diffractometer'
_diffrn_measurement_method '\f and \w scans'
_diffrn_radiation_monochromator graphite
_diffrn_radiation_source 'sealed tube'
_diffrn_radiation_type MoK\a
_diffrn_radiation_wavelength 0.71073
_diffrn_reflns_av_R_equivalents 0.0287
_diffrn_reflns_av_sigmaI/netI 0.0282
_diffrn_reflns_limit_h_max 10
_diffrn_reflns_limit_h_min -9
_diffrn_reflns_limit_k_max 10
_diffrn_reflns_limit_k_min -10
_diffrn_reflns_limit_l_max 13
_diffrn_reflns_limit_l_min -13
_diffrn_reflns_number 8844
_diffrn_reflns_theta_full 25.00
_diffrn_reflns_theta_max 25.00
_diffrn_reflns_theta_min 5.21
_diffrn_standards_number 0
_exptl_absorpt_coefficient_mu 0.059
_exptl_absorpt_correction_T_max 0.983
_exptl_absorpt_correction_T_min 0.979
_exptl_absorpt_correction_type multi-scan
_exptl_absorpt_process_details SADABS
_exptl_crystal_colour colourless
_exptl_crystal_density_diffrn 1.022
_exptl_crystal_density_method 'not measured'
_exptl_crystal_description block
_exptl_crystal_F_000 266
_exptl_crystal_size_max 0.37
_exptl_crystal_size_mid 0.34
_exptl_crystal_size_min 0.29
_refine_diff_density_max 0.204
_refine_diff_density_min -0.166
_refine_diff_density_rms 0.030
_refine_ls_extinction_method none
_refine_ls_goodness_of_fit_ref 1.076
_refine_ls_hydrogen_treatment mixed
_refine_ls_matrix_type full
_refine_ls_number_parameters 173
_refine_ls_number_reflns 2709
_refine_ls_number_restraints 0
_refine_ls_restrained_S_all 1.076
_refine_ls_R_factor_all 0.0543
_refine_ls_R_factor_gt 0.0425
_refine_ls_shift/su_max 0.000
_refine_ls_shift/su_mean 0.000
_refine_ls_structure_factor_coef Fsqd
_refine_ls_weighting_details 'calc w=1/[\s^2^(Fo^2^)+(0.0408P)^2^+0.2579P] where P=(Fo^2^+2Fc^2^)/3'
_refine_ls_weighting_scheme calc
_refine_ls_wR_factor_gt 0.1033
_refine_ls_wR_factor_ref 0.1104
_reflns_number_gt 2260
_reflns_number_total 2709
_reflns_threshold_expression I>2\s(I)
_cod_duplicate_entry 4338610
_cod_data_source_file ic900313b_si_002_1.cif
_cod_data_source_block rem427_compound1
_cod_original_cell_volume 784.49(11)
_cod_database_code 4302349

loop_
_symmetry_equiv_pos_as_xyz
'x, y, z'
'-x, -y, -z'

loop_
_atom_site_label
_atom_site_type_symbol
_atom_site_fract_x
_atom_site_fract_y
_atom_site_fract_z
_atom_site_U_iso_or_equiv
_atom_site_adp_type
_atom_site_occupancy
_atom_site_symmetry_multiplicity
_atom_site_calc_flag
_atom_site_refinement_flags
_atom_site_disorder_assembly
_atom_site_disorder_group
Li Li 0.3642(3) 0.0015(3) 0.4607(2) 0.0293(5) Uani 1 1 d . . .
N1 N 0.57887(13) -0.04285(14) 0.37871(10) 0.0251(3) Uani 1 1 d . . .
H1 H 0.6063(18) -0.149(2) 0.3892(14) 0.032(4) Uiso 1 1 d . . .
N2 N 0.14763(14) 0.02021(15) 0.36633(10) 0.0311(3) Uani 1 1 d . . .
C1 C 0.62787(14) 0.02558(15) 0.26178(11) 0.0222(3) Uani 1 1 d . . .
C2 C 0.71514(16) -0.06562(16) 0.17792(12) 0.0268(3) Uani 1 1 d . . .
C3 C 0.77534(18) 0.01028(19) 0.06813(13) 0.0351(4) Uani 1 1 d . . .
H3 H 0.8367 -0.0514 0.0147 0.042 Uiso 1 1 calc R . .
C4 C 0.74880(19) 0.17240(19) 0.03422(13) 0.0382(4) Uani 1 1 d . . .
H4 H 0.7947 0.2208 -0.0395 0.046 Uiso 1 1 calc R . .
C5 C 0.65418(18) 0.26287(17) 0.10975(13) 0.0327(3) Uani 1 1 d . . .
H5 H 0.6307 0.3748 0.0847 0.039 Uiso 1 1 calc R . .
C6 C 0.59245(16) 0.19365(16) 0.22165(12) 0.0256(3) Uani 1 1 d . . .
C7 C 0.74165(18) -0.24393(18) 0.20960(14) 0.0350(4) Uani 1 1 d . . .
H7 H 0.6400 -0.2628 0.2514 0.042 Uiso 1 1 calc R . .
C8 C 0.7616(3) -0.3120(2) 0.0937(2) 0.0656(6) Uani 1 1 d . . .
H8A H 0.6683 -0.2516 0.0334 0.098 Uiso 1 1 calc R . .
H8B H 0.7636 -0.4234 0.1196 0.098 Uiso 1 1 calc R . .
H8C H 0.8655 -0.3045 0.0542 0.098 Uiso 1 1 calc R . .
C9 C 0.8881(2) -0.3354(2) 0.30447(19) 0.0535(5) Uani 1 1 d . . .
H9A H 0.9915 -0.3260 0.2650 0.080 Uiso 1 1 calc R . .
H9B H 0.8926 -0.4474 0.3309 0.080 Uiso 1 1 calc R . .
H9C H 0.8737 -0.2912 0.3781 0.080 Uiso 1 1 calc R . .
C10 C 0.48926(17) 0.29840(16) 0.30202(13) 0.0302(3) Uani 1 1 d . . .
H10 H 0.4197 0.2375 0.3548 0.036 Uiso 1 1 calc R . .
C11 C 0.3708(2) 0.45441(19) 0.22535(17) 0.0474(4) Uani 1 1 d . . .
H11A H 0.4349 0.5230 0.1801 0.071 Uiso 1 1 calc R . .
H11B H 0.2970 0.5078 0.2821 0.071 Uiso 1 1 calc R . .
H11C H 0.3046 0.4322 0.1648 0.071 Uiso 1 1 calc R . .
C12 C 0.5981(2) 0.3338(2) 0.39213(15) 0.0441(4) Uani 1 1 d . . .
H12A H 0.6762 0.2344 0.4393 0.066 Uiso 1 1 calc R . .
H12B H 0.5281 0.3866 0.4509 0.066 Uiso 1 1 calc R . .
H12C H 0.6596 0.4031 0.3439 0.066 Uiso 1 1 calc R . .
C13 C 0.0836(2) 0.1876(2) 0.29752(16) 0.0507(5) Uani 1 1 d . . .
H13A H 0.1674 0.2171 0.2409 0.076 Uiso 1 1 calc R . .
H13B H 0.0578 0.2538 0.3575 0.076 Uiso 1 1 calc R . .
H13C H -0.0171 0.2037 0.2482 0.076 Uiso 1 1 calc R . .
C14 C 0.2001(2) -0.0759(2) 0.27354(15) 0.0489(5) Uani 1 1 d . . .
H14A H 0.2443 -0.1881 0.3179 0.073 Uiso 1 1 calc R . .
H14B H 0.2861 -0.0419 0.2223 0.073 Uiso 1 1 calc R . .
H14C H 0.1047 -0.0614 0.2190 0.073 Uiso 1 1 calc R . .
C15 C 0.01700(16) -0.03243(18) 0.44181(12) 0.0298(3) Uani 1 1 d . . .
H15A H 0.0516 -0.1497 0.4682 0.045 Uiso 1 1 calc R . .
H15B H -0.0864 0.0034 0.3890 0.045 Uiso 1 1 calc R . .

loop_
_atom_site_aniso_label
_atom_site_aniso_U_11
_atom_site_aniso_U_22
_atom_site_aniso_U_33
_atom_site_aniso_U_23
_atom_site_aniso_U_13
_atom_site_aniso_U_12
Li 0.0223(11) 0.0418(14) 0.0262(11) -0.0107(10) 0.0036(9) -0.0115(10)
N1 0.0251(6) 0.0255(6) 0.0244(6) -0.0059(5) 0.0049(4) -0.0079(5)
N2 0.0231(6) 0.0473(8) 0.0259(6) -0.0117(5) 0.0034(5) -0.0130(5)
C1 0.0163(6) 0.0304(7) 0.0204(6) -0.0063(5) -0.0007(5) -0.0078(5)
C2 0.0238(7) 0.0345(8) 0.0253(7) -0.0119(6) 0.0024(5) -0.0098(6)
C3 0.0368(8) 0.0452(9) 0.0252(7) -0.0153(7) 0.0090(6) -0.0105(7)
C4 0.0429(9) 0.0458(9) 0.0232(7) -0.0033(6) 0.0094(6) -0.0147(7)
C5 0.0366(8) 0.0317(8) 0.0274(7) -0.0020(6) 0.0006(6) -0.0111(6)
C6 0.0224(7) 0.0308(7) 0.0228(7) -0.0061(6) -0.0001(5) -0.0073(6)
C7 0.0345(8) 0.0368(8) 0.0415(9) -0.0206(7) 0.0115(6) -0.0143(7)
C8 0.0910(15) 0.0642(13) 0.0694(13) -0.0474(11) 0.0315(11) -0.0418(12)
C9 0.0419(10) 0.0319(9) 0.0840(14) -0.0158(9) -0.0019(9) -0.0054(7)
C10 0.0301(7) 0.0265(7) 0.0322(8) -0.0077(6) 0.0048(6) -0.0062(6)
C11 0.0392(9) 0.0365(9) 0.0546(10) -0.0063(8) 0.0038(7) 0.0016(7)
C12 0.0505(10) 0.0414(9) 0.0431(9) -0.0209(7) 0.0020(7) -0.0094(8)
C13 0.0422(10) 0.0604(11) 0.0424(9) 0.0063(8) -0.0041(7) -0.0204(8)
C14 0.0389(9) 0.0869(14) 0.0349(9) -0.0330(9) 0.0086(7) -0.0256(9)
C15 0.0219(7) 0.0438(9) 0.0284(7) -0.0130(6) 0.0021(5) -0.0137(6)

loop_
_atom_type_symbol
_atom_type_description
_atom_type_scat_dispersion_real
_atom_type_scat_dispersion_imag
_atom_type_scat_source
C C 0.0033 0.0016 'International Tables Vol C Tables 4.2.6.8 and 6.1.1.4'
H H 0.0000 0.0000 'International Tables Vol C Tables 4.2.6.8 and 6.1.1.4'
Li Li -0.0003 0.0001 'International Tables Vol C Tables 4.2.6.8 and 6.1.1.4'
N N 0.0061 0.0033 'International Tables Vol C Tables 4.2.6.8 and 6.1.1.4'

loop_
_geom_angle_atom_site_label_1
_geom_angle_atom_site_label_2
_geom_angle_atom_site_label_3
_geom_angle
_geom_angle_site_symmetry_1
_geom_angle_site_symmetry_3
_geom_angle_publ_flag
N1 Li N1 103.00(10) . 2_656 ?
N1 Li H1 22.4(4) . . ?
N1 Li H1 108.2(4) 2_656 . ?
N1 Li N2 120.59(12) . . ?
N1 Li N2 135.96(12) 2_656 . ?
H1 Li N2 114.5(4) . . ?
Li N1 Li 77.00(10) . 2_656 ?
Li N1 H1 101.8(9) . . ?
Li N1 H1 108.3(9) 2_656 . ?
Li N1 C1 132.12(11) . . ?
Li N1 C1 123.61(11) 2_656 . ?
H1 N1 C1 109.1(9) . . ?
Li N2 C13 105.43(11) . . ?
Li N2 C14 105.68(11) . . ?
Li N2 C15 117.83(10) . . ?
C13 N2 C14 108.39(13) . . ?
C13 N2 C15 110.61(12) . . ?
C14 N2 C15 108.48(11) . . ?
N1 C1 C2 122.88(12) . . ?
N1 C1 C6 119.57(12) . . ?
C2 C1 C6 117.55(11) . . ?
C1 C2 C3 119.35(13) . . ?
C1 C2 C7 119.99(11) . . ?
C3 C2 C7 120.65(12) . . ?
C2 C3 H3 118.9 . . ?
C2 C3 C4 122.25(13) . . ?
H3 C3 C4 118.9 . . ?
C3 C4 H4 120.6 . . ?
C3 C4 C5 118.78(13) . . ?
H4 C4 C5 120.6 . . ?
C4 C5 H5 119.2 . . ?
C4 C5 C6 121.61(13) . . ?
H5 C5 C6 119.2 . . ?
C1 C6 C5 120.12(12) . . ?
C1 C6 C10 120.20(11) . . ?
C5 C6 C10 119.67(12) . . ?
C2 C7 H7 106.9 . . ?
C2 C7 C8 113.77(13) . . ?
C2 C7 C9 111.72(12) . . ?
H7 C7 C8 106.9 . . ?
H7 C7 C9 106.9 . . ?
C8 C7 C9 110.28(15) . . ?
C7 C8 H8A 109.5 . . ?
C7 C8 H8B 109.5 . . ?
C7 C8 H8C 109.5 . . ?
H8A C8 H8B 109.5 . . ?
H8A C8 H8C 109.5 . . ?
H8B C8 H8C 109.5 . . ?
C7 C9 H9A 109.5 . . ?
C7 C9 H9B 109.5 . . ?
C7 C9 H9C 109.5 . . ?
H9A C9 H9B 109.5 . . ?
H9A C9 H9C 109.5 . . ?
H9B C9 H9C 109.5 . . ?
C6 C10 H10 107.1 . . ?
C6 C10 C11 113.85(12) . . ?
C6 C10 C12 111.84(12) . . ?
H10 C10 C11 107.1 . . ?
H10 C10 C12 107.1 . . ?
C11 C10 C12 109.40(13) . . ?
C10 C11 H11A 109.5 . . ?
C10 C11 H11B 109.5 . . ?
C10 C11 H11C 109.5 . . ?
H11A C11 H11B 109.5 . . ?
H11A C11 H11C 109.5 . . ?
H11B C11 H11C 109.5 . . ?
C10 C12 H12A 109.5 . . ?
C10 C12 H12B 109.5 . . ?
C10 C12 H12C 109.5 . . ?
H12A C12 H12B 109.5 . . ?
H12A C12 H12C 109.5 . . ?
H12B C12 H12C 109.5 . . ?
N2 C13 H13A 109.5 . . ?
N2 C13 H13B 109.5 . . ?
N2 C13 H13C 109.5 . . ?
H13A C13 H13B 109.5 . . ?
H13A C13 H13C 109.5 . . ?
H13B C13 H13C 109.5 . . ?
N2 C14 H14A 109.5 . . ?
N2 C14 H14B 109.5 . . ?
N2 C14 H14C 109.5 . . ?
H14A C14 H14B 109.5 . . ?
H14A C14 H14C 109.5 . . ?
H14B C14 H14C 109.5 . . ?
N2 C15 C15 112.12(14) . 2_556 ?
N2 C15 H15A 109.2 . . ?
N2 C15 H15B 109.2 . . ?
C15 C15 H15A 109.2 2_556 . ?
C15 C15 H15B 109.2 2_556 . ?
H15A C15 H15B 107.9 . . ?

loop_
_geom_bond_atom_site_label_1
_geom_bond_atom_site_label_2
_geom_bond_distance
_geom_bond_site_symmetry_2
_geom_bond_publ_flag
Li N1 1.976(2) . ?
Li N1 2.000(2) 2_656 ?
Li H1 2.337(15) . ?
Li N2 2.080(2) . ?
N1 Li 2.000(3) 2_656 ?
N1 H1 0.908(16) . ?
N1 C1 1.3879(16) . ?
N2 C13 1.469(2) . ?
N2 C14 1.4819(19) . ?
N2 C15 1.4805(17) . ?
C1 C2 1.4356(18) . ?
C1 C6 1.4269(19) . ?
C2 C3 1.3934(19) . ?
C2 C7 1.526(2) . ?
C3 H3 0.950 . ?
C3 C4 1.383(2) . ?
C4 H4 0.950 . ?
C4 C5 1.385(2) . ?
C5 H5 0.950 . ?
C5 C6 1.3945(19) . ?
C6 C10 1.5269(18) . ?
C7 H7 1.000 . ?
C7 C8 1.537(2) . ?
C7 C9 1.536(2) . ?
C8 H8A 0.980 . ?
C8 H8B 0.980 . ?
C8 H8C 0.980 . ?
C9 H9A 0.980 . ?
C9 H9B 0.980 . ?
C9 H9C 0.980 . ?
C10 H10 1.000 . ?
C10 C11 1.533(2) . ?
C10 C12 1.529(2) . ?
C11 H11A 0.980 . ?
C11 H11B 0.980 . ?
C11 H11C 0.980 . ?
C12 H12A 0.980 . ?
C12 H12B 0.980 . ?
C12 H12C 0.980 . ?
C13 H13A 0.980 . ?
C13 H13B 0.980 . ?
C13 H13C 0.980 . ?
C14 H14A 0.980 . ?
C14 H14B 0.980 . ?
C14 H14C 0.980 . ?
C15 C15 1.525(3) 2_556 ?
C15 H15A 0.990 . ?
C15 H15B 0.990 . ?
